data_7010500
loop_
_publ_author_name
'Chen, Chi-Tien'
'Rees, Leigh H.'
'Cowley, Andrew R.'
'Green, Malcolm L. H.'

_publ_section_title
;
 Synthesis and catalytic properties of oxalic amidinato complexes
;
_journal_issue 11
_journal_name_full 'Journal of the Chemical Society, Dalton Transactions'
_journal_page_first 1761
_journal_paper_doi 10.1039/b010017j
_journal_year 2001
_chemical_compound_source
;
?
;
_chemical_formula_moiety ' C34 H65 Cl1 N6 Si4 Zr1 '
_chemical_formula_sum 'C34 H65 Cl N6 Si4 Zr'
_chemical_formula_weight 796.95
_chemical_melting_point ?
_chemical_name_systematic
;                                                                               
?                                                                               
;
_space_group_IT_number 14
_symmetry_cell_setting monoclinic
_symmetry_space_group_name_Hall '-P 2ybc'
_symmetry_space_group_name_H-M 'P 1 21/c 1'
_atom_sites_solution_hydrogens mixed
_atom_sites_solution_primary direct
_audit_creation_date 00-10-08
_audit_creation_method CRYSTALS_ver_12-03-99
_cell_angle_alpha 90
_cell_angle_beta 93.925(2)
_cell_angle_gamma 90
_cell_formula_units_Z 4
_cell_length_a 11.623(1)
_cell_length_b 12.225(1)
_cell_length_c 30.868(1)
_cell_measurement_reflns_used 15217
_cell_measurement_temperature 150
_cell_measurement_theta_max 27
_cell_measurement_theta_min 0
_cell_volume 4375.8(5)
_computing_cell_refinement
;                                                                               
DIP2000 software 'DENZO' (Otwinowski & Minor, 1996)                             
;
_computing_data_collection
;                                                                               
DIP2000 software 'Xpress' (MAC Science, 1989)                                   
;
_computing_data_reduction
;                                                                               
DIP2000 software 'DENZO' (Otwinowski & Minor, 1996)                             
;
_computing_publication_material
;                                                                               
CRYSTALS Issue 10 (Watkin, Prout, Carruthers & Betteridge, 1996)                
;
_computing_structure_refinement
;                                                                               
CRYSTALS Issue 10 (Watkin, Prout, Carruthers & Betteridge, 1996)                
;
_computing_structure_solution 'SIR92 (Giacovazzo et al, 1992)'
_diffrn_ambient_temperature 150
_diffrn_measured_fraction_theta_max 0.783
_diffrn_measurement_device_type
;                                                                               
Enraf-nonius DIP2000                                                            
;
_diffrn_measurement_method \w
_diffrn_radiation_monochromator graphite
_diffrn_radiation_type 'Mo K\a'
_diffrn_radiation_wavelength 0.71069
_diffrn_reflns_av_R_equivalents 0.03
_diffrn_reflns_limit_h_max 13
_diffrn_reflns_limit_h_min 0
_diffrn_reflns_limit_k_max 15
_diffrn_reflns_limit_k_min 0
_diffrn_reflns_limit_l_max 38
_diffrn_reflns_limit_l_min -38
_diffrn_reflns_number 15217
_diffrn_reflns_theta_max 26.57
_diffrn_reflns_theta_min 0.00
_exptl_absorpt_coefficient_mu 0.45
_exptl_absorpt_correction_T_max 0.83
_exptl_absorpt_correction_T_min 0.83
_exptl_absorpt_correction_type multi-scan
_exptl_crystal_colour ' paleyellow '
_exptl_crystal_density_diffrn 1.21
_exptl_crystal_density_meas ?
_exptl_crystal_description ' fragment '
_exptl_crystal_F_000 1685.78
_exptl_crystal_size_max 0.40
_exptl_crystal_size_mid 0.40
_exptl_crystal_size_min 0.40
_refine_diff_density_max 0.48
_refine_diff_density_min -0.65
_refine_ls_extinction_method None
_refine_ls_goodness_of_fit_ref 1.0439
_refine_ls_hydrogen_treatment mixed
_refine_ls_matrix_type full
_refine_ls_number_parameters 419
_refine_ls_number_reflns 6779
_refine_ls_R_factor_gt 0.0529
_refine_ls_shift/su_max 0.001884
_refine_ls_structure_factor_coef F
_refine_ls_weighting_details
;
Chebychev polynomial with 4 parameters, Carruthers & Watkin , 1979, 
3.16     1.46     2.82    0.534    
;
_refine_ls_weighting_scheme calc
_refine_ls_wR_factor_ref 0.0378
_reflns_number_gt 6779
_reflns_number_total 7155
_reflns_threshold_expression >3.00\s(I)
_cod_data_source_file b010017j.txt
_cod_data_source_block Compound_7
_cod_depositor_comments
;
The following automatic conversions were performed:
'_symmetry_cell_setting' value 'Monoclinic ' changed to 'monoclinic'
according to '/home/adriana/struct/CIF-dictionaries/cif_core.dic'
dictionary named 'cif_core.dic' version 2.4.1 from 2010-06-29.

Automatic conversion script
Id: cif_fix_enum 1555 2011-01-17 13:19:09Z saulius 

The following automatic conversions were performed:

'_chemical_melting_point' value 'not measured' was changed to '?' -
the value is undefined or not given.

Automatic conversion script
Id: cif_fix_values 1569 2011-02-09 13:29:24Z adriana 
;
_cod_original_cell_volume 4375.8
_cod_original_sg_symbol_H-M 'P 1 21/c 1 '
_cod_original_formula_sum ' C34 H65 Cl1 N6 Si4 Zr1 '
_cod_database_code 7010500

loop_
_symmetry_equiv_pos_as_xyz
x,y,z
-x,-y,-z
-x,y+1/2,-z+1/2
x,-y+1/2,z+1/2

loop_
_atom_site_label
_atom_site_fract_x
_atom_site_fract_y
_atom_site_fract_z
_atom_site_U_iso_or_equiv
_atom_site_occupancy
_atom_site_adp_type
Zr1 0.232170(16) 0.232001(15) 0.853433(6) 0.0154 1.0000 Uani
Cl1 0.11725(5) 0.31365(4) 0.792841(16) 0.0281 1.0000 Uani
Si1 0.51907(6) 0.21212(5) 0.84477(2) 0.0308 1.0000 Uani
Si2 0.40323(6) 0.42371(5) 0.81862(2) 0.0326 1.0000 Uani
Si3 0.21983(6) 0.38965(5) 0.945436(19) 0.0265 1.0000 Uani
Si4 0.00193(5) 0.30857(5) 0.89933(2) 0.0237 1.0000 Uani
N1 0.24306(14) 0.07665(13) 0.89167(5) 0.0165 1.0000 Uani
N2 0.19361(15) 0.06602(14) 0.82120(5) 0.0182 1.0000 Uani
N3 0.18929(17) -0.18102(14) 0.88451(6) 0.0252 1.0000 Uani
N4 0.02495(15) -0.09226(14) 0.85777(6) 0.0194 1.0000 Uani
N5 0.39147(16) 0.29108(15) 0.84128(6) 0.0238 1.0000 Uani
N6 0.15358(16) 0.31359(14) 0.90247(5) 0.0202 1.0000 Uani
C1 0.19625(16) 0.01447(15) 0.85875(6) 0.0160 1.0000 Uani
C2 0.14045(17) -0.09666(16) 0.86765(6) 0.0177 1.0000 Uani
C3 0.24396(18) 0.04846(16) 0.93611(6) 0.0186 1.0000 Uani
C4 0.1487(2) 0.00710(18) 0.95571(7) 0.0239 1.0000 Uani
C5 0.1566(2) -0.0194(2) 0.99952(8) 0.0313 1.0000 Uani
C6 0.2585(2) -0.0028(2) 1.02479(7) 0.0338 1.0000 Uani
C7 0.3523(2) 0.0403(2) 1.00583(8) 0.0347 1.0000 Uani
C8 0.3451(2) 0.06641(19) 0.96157(7) 0.0267 1.0000 Uani
C9 0.3087(2) -0.19351(18) 0.89465(9) 0.0307 1.0000 Uani
C10 0.3455(3) -0.2215(2) 0.93698(11) 0.0485 1.0000 Uani
C11 0.4627(4) -0.2462(3) 0.94679(14) 0.0662 1.0000 Uani
C12 0.5411(3) -0.2433(3) 0.91511(15) 0.0604 1.0000 Uani
C13 0.5043(3) -0.2170(3) 0.87385(14) 0.0559 1.0000 Uani
C14 0.3891(2) -0.1923(2) 0.86335(11) 0.0418 1.0000 Uani
C15 0.16535(19) 0.02220(17) 0.77636(6) 0.0229 1.0000 Uani
C16 0.1910(2) -0.1000(2) 0.77184(7) 0.0329 1.0000 Uani
C17 0.2437(2) 0.0837(2) 0.74674(7) 0.0291 1.0000 Uani
C18 0.0394(2) 0.04394(19) 0.76164(7) 0.0256 1.0000 Uani
C19 -0.0586(2) -0.18247(19) 0.86195(7) 0.0270 1.0000 Uani
C20 -0.1748(2) -0.1353(3) 0.84538(11) 0.0455 1.0000 Uani
C21 -0.0625(2) -0.2173(2) 0.90914(8) 0.0371 1.0000 Uani
C22 -0.0277(2) -0.2788(2) 0.83350(8) 0.0360 1.0000 Uani
C23 0.6029(3) 0.2258(3) 0.79546(12) 0.0535 1.0000 Uani
C24 0.4907(2) 0.0631(2) 0.8488(1) 0.0362 1.0000 Uani
C25 0.6150(2) 0.2487(3) 0.89422(11) 0.0481 1.0000 Uani
C26 0.5427(3) 0.4926(2) 0.83715(11) 0.0496 1.0000 Uani
C27 0.2882(3) 0.5196(2) 0.8346(1) 0.0415 1.0000 Uani
C28 0.3956(3) 0.4147(3) 0.7580(1) 0.0515 1.0000 Uani
C29 0.2031(3) 0.3250(2) 0.99975(8) 0.0411 1.0000 Uani
C30 0.1580(3) 0.5305(2) 0.94719(9) 0.0404 1.0000 Uani
C31 0.3787(3) 0.4001(3) 0.94208(9) 0.0442 1.0000 Uani
C32 -0.0623(2) 0.3000(2) 0.95299(9) 0.0389 1.0000 Uani
C33 -0.0487(2) 0.18094(19) 0.87016(8) 0.0310 1.0000 Uani
C34 -0.0646(2) 0.4299(2) 0.87042(9) 0.0384 1.0000 Uani
H4 0.001(2) -0.030(2) 0.8468(8) 0.014(6) 1.0000 Uiso
H41 0.0741 -0.0036 0.9381 0.0287 1.0000 Uiso
H51 0.0881 -0.0508 1.0130 0.0378 1.0000 Uiso
H61 0.2637 -0.0220 1.0564 0.0403 1.0000 Uiso
H71 0.4259 0.0530 1.0238 0.0410 1.0000 Uiso
H81 0.4136 0.0983 0.9482 0.0318 1.0000 Uiso
H101 0.2896 -0.2240 0.9602 0.0567 1.0000 Uiso
H111 0.4897 -0.2662 0.9772 0.0766 1.0000 Uiso
H121 0.6242 -0.2604 0.9226 0.0709 1.0000 Uiso
H131 0.5605 -0.2153 0.8507 0.0663 1.0000 Uiso
H141 0.3635 -0.1733 0.8327 0.0497 1.0000 Uiso
H161 0.1703 -0.1238 0.7413 0.0397 1.0000 Uiso
H162 0.1445 -0.1425 0.7921 0.0397 1.0000 Uiso
H163 0.2750 -0.1135 0.7792 0.0397 1.0000 Uiso
H171 0.2285 0.0576 0.7162 0.0353 1.0000 Uiso
H172 0.3262 0.0697 0.7565 0.0353 1.0000 Uiso
H173 0.2275 0.1639 0.7482 0.0353 1.0000 Uiso
H181 0.0226 0.0140 0.7317 0.0306 1.0000 Uiso
H182 -0.0117 0.0075 0.7821 0.0306 1.0000 Uiso
H183 0.0246 0.1245 0.7615 0.0306 1.0000 Uiso
H201 -0.2359 -0.1924 0.8473 0.0543 1.0000 Uiso
H202 -0.1936 -0.0708 0.8635 0.0543 1.0000 Uiso
H203 -0.1710 -0.1119 0.8145 0.0543 1.0000 Uiso
H211 -0.1193 -0.2782 0.9112 0.0449 1.0000 Uiso
H212 -0.0863 -0.1537 0.9268 0.0449 1.0000 Uiso
H213 0.0157 -0.2429 0.9204 0.0449 1.0000 Uiso
H221 -0.0846 -0.3392 0.8365 0.0429 1.0000 Uiso
H222 0.0514 -0.3054 0.8428 0.0429 1.0000 Uiso
H223 -0.0299 -0.2548 0.8025 0.0429 1.0000 Uiso
H231 0.6740 0.1798 0.7990 0.0660 1.0000 Uiso
H232 0.6251 0.3041 0.7917 0.0660 1.0000 Uiso
H233 0.5543 0.2009 0.7693 0.0660 1.0000 Uiso
H241 0.5656 0.0225 0.8507 0.0438 1.0000 Uiso
H242 0.4487 0.0482 0.8754 0.0438 1.0000 Uiso
H243 0.4426 0.0384 0.8225 0.0438 1.0000 Uiso
H251 0.6862 0.2026 0.8952 0.0574 1.0000 Uiso
H252 0.5729 0.2352 0.9209 0.0574 1.0000 Uiso
H253 0.6368 0.3277 0.8929 0.0574 1.0000 Uiso
H261 0.5457 0.5668 0.8237 0.0604 1.0000 Uiso
H262 0.5477 0.4999 0.8695 0.0604 1.0000 Uiso
H263 0.6089 0.4477 0.8282 0.0604 1.0000 Uiso
H271 0.2993 0.5926 0.8210 0.0501 1.0000 Uiso
H272 0.2931 0.5276 0.8670 0.0501 1.0000 Uiso
H273 0.2109 0.4898 0.8246 0.0501 1.0000 Uiso
H281 0.4023 0.4897 0.7455 0.0626 1.0000 Uiso
H282 0.4602 0.3680 0.7488 0.0626 1.0000 Uiso
H283 0.3202 0.3816 0.7474 0.0626 1.0000 Uiso
H291 0.2422 0.3714 1.0230 0.0494 1.0000 Uiso
H292 0.1193 0.3186 1.0048 0.0494 1.0000 Uiso
H293 0.2389 0.2506 1.0004 0.0494 1.0000 Uiso
H301 0.1972 0.5720 0.9719 0.0489 1.0000 Uiso
H302 0.0735 0.5257 0.9513 0.0489 1.0000 Uiso
H303 0.1701 0.5691 0.9193 0.0489 1.0000 Uiso
H311 0.4125 0.4440 0.9671 0.0529 1.0000 Uiso
H312 0.4132 0.3252 0.9430 0.0529 1.0000 Uiso
H313 0.3956 0.4368 0.9143 0.0529 1.0000 Uiso
H321 -0.1482 0.2975 0.9484 0.0476 1.0000 Uiso
H322 -0.0389 0.3656 0.9708 0.0476 1.0000 Uiso
H323 -0.0341 0.2323 0.9685 0.0476 1.0000 Uiso
H331 -0.1349 0.1783 0.8684 0.0375 1.0000 Uiso
H332 -0.0171 0.1155 0.8863 0.0375 1.0000 Uiso
H333 -0.0212 0.1811 0.8402 0.0375 1.0000 Uiso
H341 -0.1505 0.4236 0.8694 0.0461 1.0000 Uiso
H342 -0.0398 0.4982 0.8862 0.0461 1.0000 Uiso
H343 -0.0391 0.4326 0.8402 0.0461 1.0000 Uiso

loop_
_atom_site_aniso_label
_atom_site_aniso_U_11
_atom_site_aniso_U_22
_atom_site_aniso_U_33
_atom_site_aniso_U_23
_atom_site_aniso_U_13
_atom_site_aniso_U_12
Zr1 0.0186(1) 0.0142(1) 0.01385(9) 0.00053(7) 0.00430(6) -0.00212(7)
Cl1 0.0387(3) 0.0240(3) 0.0210(2) 0.0039(2) -0.0030(2) 0.0034(2)
Si1 0.0222(3) 0.0333(4) 0.0382(3) -0.0045(3) 0.0118(2) -0.0061(2)
Si2 0.0439(4) 0.0254(3) 0.0300(3) 0.0037(2) 0.0136(3) -0.0130(3)
Si3 0.0353(3) 0.0276(3) 0.0169(3) -0.0039(2) 0.0051(2) 0.0003(2)
Si4 0.0260(3) 0.0198(3) 0.0261(3) -0.0009(2) 0.0085(2) 0.0034(2)
N1 0.0185(9) 0.0161(8) 0.0151(7) -0.0006(6) 0.0027(6) -0.0006(6)
N2 0.0195(9) 0.0186(9) 0.0167(8) -0.0000(6) 0.0024(6) 0.0004(6)
N3 0.029(1) 0.0161(9) 0.0296(9) 0.0017(7) -0.0068(7) 0.0000(7)
N4 0.0199(9) 0.0169(9) 0.0216(8) 0.0022(7) 0.0017(6) -0.0017(7)
N5 0.025(1) 0.025(1) 0.0220(8) 0.0003(7) 0.0083(7) -0.0082(7)
N6 0.0243(9) 0.0178(8) 0.0192(8) 0.0011(6) 0.0066(6) 0.0015(6)
C1 0.0138(9) 0.015(1) 0.0201(9) -0.0010(7) 0.0037(7) 0.0014(7)
C2 0.022(1) 0.016(1) 0.0147(8) -0.0023(7) -0.0018(7) -0.0017(7)
C3 0.024(1) 0.015(1) 0.0170(9) -0.0012(7) 0.0020(7) 0.0006(7)
C4 0.0281(11) 0.0246(11) 0.0189(9) 0.0003(8) 0.0023(8) -0.0018(8)
C5 0.0392(14) 0.0321(13) 0.0231(11) 0.0061(9) 0.0058(9) -0.0021(9)
C6 0.0492(15) 0.0362(13) 0.0152(9) 0.0028(8) -0.0031(9) 0.0071(11)
C7 0.0342(13) 0.0414(14) 0.0269(11) -0.004(1) -0.0101(9) 0.003(1)
C8 0.0254(11) 0.0305(12) 0.024(1) -0.0017(8) -0.0018(8) -0.0018(9)
C9 0.0317(13) 0.014(1) 0.0441(13) -0.0023(9) -0.013(1) 0.0008(8)
C10 0.0541(18) 0.0389(15) 0.0487(16) -0.0051(12) -0.0238(13) 0.0121(13)
C11 0.071(3) 0.051(2) 0.069(2) -0.0062(15) -0.047(2) 0.0144(16)
C12 0.0363(17) 0.0485(19) 0.093(3) -0.0153(17) -0.0246(17) 0.0128(13)
C13 0.0285(15) 0.0430(17) 0.094(3) -0.0029(17) -0.0081(15) 0.0045(12)
C14 0.0285(14) 0.0350(14) 0.0606(18) 0.0051(12) -0.0069(12) 0.002(1)
C15 0.0296(12) 0.0250(11) 0.0146(9) -0.0029(7) 0.0057(8) -0.0012(8)
C16 0.0517(15) 0.0274(12) 0.020(1) -0.0056(8) 0.008(1) 0.005(1)
C17 0.0328(13) 0.0372(13) 0.0183(9) -0.0015(8) 0.0094(8) -0.0014(9)
C18 0.0292(12) 0.0294(11) 0.0178(9) -0.0007(8) -0.0003(8) -0.0021(9)
C19 0.0241(12) 0.0279(12) 0.0286(11) 0.0018(9) -0.0004(8) -0.0101(8)
C20 0.0253(14) 0.0520(17) 0.0585(17) 0.0086(13) -0.0031(11) -0.0113(11)
C21 0.0418(15) 0.0420(15) 0.0284(11) 0.002(1) 0.008(1) -0.0164(11)
C22 0.0477(15) 0.0289(13) 0.0308(11) -0.004(1) -0.001(1) -0.0154(11)
C23 0.0519(18) 0.0524(18) 0.0607(18) -0.0069(14) 0.0363(15) -0.0084(14)
C24 0.0257(13) 0.0303(13) 0.0534(15) -0.0010(11) 0.008(1) 0.0027(9)
C25 0.0275(14) 0.058(2) 0.0577(18) -0.0111(14) -0.0032(12) -0.0031(11)
C26 0.0532(18) 0.0396(16) 0.0584(18) -0.0039(13) 0.0215(15) -0.0249(13)
C27 0.0526(17) 0.0218(13) 0.0508(16) 0.0035(11) 0.0100(13) -0.005(1)
C28 0.075(2) 0.0473(17) 0.0338(14) 0.0072(12) 0.0183(14) -0.0127(15)
C29 0.0525(17) 0.0536(17) 0.017(1) 0.001(1) 0.004(1) 0.0065(13)
C30 0.0600(18) 0.0293(13) 0.0329(13) -0.012(1) 0.0108(12) -0.0017(11)
C31 0.0417(16) 0.0609(19) 0.0295(13) -0.0160(11) -0.0006(11) -0.0081(12)
C32 0.0424(15) 0.0407(15) 0.0358(13) -0.005(1) 0.0189(11) -0.0061(11)
C33 0.0266(12) 0.0252(12) 0.0420(13) -0.0022(9) 0.008(1) 0.0000(9)
C34 0.0384(15) 0.0302(13) 0.0467(14) 0.0006(11) 0.0045(11) 0.015(1)

loop_
_atom_type_symbol
_atom_type_scat_dispersion_real
_atom_type_scat_dispersion_imag
_atom_type_scat_Cromer_Mann_a1
_atom_type_scat_Cromer_Mann_b1
_atom_type_scat_Cromer_Mann_a2
_atom_type_scat_Cromer_Mann_b2
_atom_type_scat_Cromer_Mann_a3
_atom_type_scat_Cromer_Mann_b3
_atom_type_scat_Cromer_Mann_a4
_atom_type_scat_Cromer_Mann_b4
_atom_type_scat_Cromer_Mann_c
_atom_type_scat_source
'C   ' 0.0020 0.0020 2.3100 20.8439 1.0200 10.2075 1.5886 0.5687 0.8650 51.6512 0.2156 International_Tables_Vol_IV_Table_2.2B
'H   ' 0.0000 0.0000 0.4930 10.5109 0.3229 26.1257 0.1402 3.1424 0.0408 57.7997 0.0030 International_Tables_Vol_IV_Table_2.2B
'Cl  ' 0.1320 0.1590 11.4604 0.0104 7.1964 1.1662 6.2556 18.5194 1.6455 47.7784 -9.5574 International_Tables_Vol_IV_Table_2.2B
'N   ' 0.0040 0.0030 12.2126 0.0057 3.1322 9.8933 2.0125 28.9975 1.1663 0.5826 -11.5290 International_Tables_Vol_IV_Table_2.2B
'Si  ' 0.0720 0.0710 6.2915 2.4386 3.0353 32.3337 1.9891 0.6785 1.5410 81.6937 1.1407 International_Tables_Vol_IV_Table_2.2B
'Zr  ' -2.9650 0.5600 17.8765 1.2762 10.9480 11.9160 5.4173 0.1176 3.6572 87.6627 2.0693 International_Tables_Vol_IV_Table_2.2B

loop_
_geom_angle_atom_site_label_1
_geom_angle_site_symmetry_1
_geom_angle_atom_site_label_2
_geom_angle_site_symmetry_2
_geom_angle_atom_site_label_3
_geom_angle_site_symmetry_3
_geom_angle
_geom_angle_publ_flag
Cl1 . Zr1 . N1 . 139.62(5) yes
Cl1 . Zr1 . N2 . 87.06(4) yes
N1 . Zr1 . N2 . 58.60(6) yes
Cl1 . Zr1 . N5 . 99.79(5) yes
N1 . Zr1 . N5 . 112.19(7) yes
N2 . Zr1 . N5 . 112.69(7) yes
Cl1 . Zr1 . N6 . 96.74(5) yes
N1 . Zr1 . N6 . 92.00(6) yes
N2 . Zr1 . N6 . 131.26(6) yes
N5 . Zr1 . N6 . 114.39(7) yes
N5 . Si1 . C23 . 112.53(14) yes
N5 . Si1 . C24 . 112.8(1) yes
C23 . Si1 . C24 . 104.33(14) yes
N5 . Si1 . C25 . 111.60(11) yes
C23 . Si1 . C25 . 109.05(16) yes
C24 . Si1 . C25 . 106.04(14) yes
N5 . Si2 . C26 . 112.16(13) yes
N5 . Si2 . C27 . 113.13(11) yes
C26 . Si2 . C27 . 104.82(14) yes
N5 . Si2 . C28 . 109.92(11) yes
C26 . Si2 . C28 . 108.16(14) yes
C27 . Si2 . C28 . 108.40(15) yes
N6 . Si3 . C29 . 112.67(11) yes
N6 . Si3 . C30 . 111.13(11) yes
C29 . Si3 . C30 . 107.39(12) yes
N6 . Si3 . C31 . 112.4(1) yes
C29 . Si3 . C31 . 104.05(13) yes
C30 . Si3 . C31 . 108.88(14) yes
N6 . Si4 . C32 . 114.39(11) yes
N6 . Si4 . C33 . 109.6(1) yes
C32 . Si4 . C33 . 104.35(11) yes
N6 . Si4 . C34 . 112.24(11) yes
C32 . Si4 . C34 . 106.91(13) yes
C33 . Si4 . C34 . 108.92(12) yes
Zr1 . N1 . C1 . 94.32(12) yes
Zr1 . N1 . C3 . 135.72(13) yes
C1 . N1 . C3 . 124.59(17) yes
Zr1 . N2 . C1 . 92.83(12) yes
Zr1 . N2 . C15 . 137.85(13) yes
C1 . N2 . C15 . 129.17(17) yes
C2 . N3 . C9 . 125.72(19) yes
C2 . N4 . C19 . 126.55(18) yes
C2 . N4 . H4 . 113.9(16) no
C19 . N4 . H4 . 119.4(16) no
Zr1 . N5 . Si1 . 124.2(1) yes
Zr1 . N5 . Si2 . 119.3(1) yes
Si1 . N5 . Si2 . 115.9(1) yes
Zr1 . N6 . Si3 . 127.9(1) yes
Zr1 . N6 . Si4 . 115.60(9) yes
Si3 . N6 . Si4 . 116.5(1) yes
N1 . C1 . N2 . 112.09(17) yes
N1 . C1 . C2 . 120.98(17) yes
N2 . C1 . C2 . 126.49(17) yes
N3 . C2 . N4 . 122.09(19) yes
N3 . C2 . C1 . 127.42(19) yes
N4 . C2 . C1 . 110.33(16) yes
N1 . C3 . C4 . 123.84(18) yes
N1 . C3 . C8 . 117.47(18) yes
C4 . C3 . C8 . 118.66(19) yes
C3 . C4 . C5 . 120.5(2) yes
C3 . C4 . H41 . 119.8(2) no
C5 . C4 . H41 . 119.8(2) no
C4 . C5 . C6 . 120.7(2) yes
C4 . C5 . H51 . 119.7(2) no
C6 . C5 . H51 . 119.7(2) no
C5 . C6 . C7 . 119.2(2) yes
C5 . C6 . H61 . 120.4(3) no
C7 . C6 . H61 . 120.4(2) no
C6 . C7 . C8 . 120.4(2) yes
C6 . C7 . H71 . 119.8(2) no
C8 . C7 . H71 . 119.8(3) no
C3 . C8 . C7 . 120.6(2) yes
C3 . C8 . H81 . 119.7(2) no
C7 . C8 . H81 . 119.7(2) no
N3 . C9 . C10 . 118.1(3) yes
N3 . C9 . C14 . 122.9(2) yes
C10 . C9 . C14 . 118.5(3) yes
C9 . C10 . C11 . 119.1(4) yes
C9 . C10 . H101 . 120.4(3) no
C11 . C10 . H101 . 120.4(3) no
C10 . C11 . C12 . 121.2(3) yes
C10 . C11 . H111 . 119.4(5) no
C12 . C11 . H111 . 119.4(4) no
C11 . C12 . C13 . 119.4(3) yes
C11 . C12 . H121 . 120.3(4) no
C13 . C12 . H121 . 120.3(5) no
C12 . C13 . C14 . 120.6(4) yes
C12 . C13 . H131 . 119.7(3) no
C14 . C13 . H131 . 119.7(4) no
C9 . C14 . C13 . 121.3(3) yes
C9 . C14 . H141 . 119.4(2) no
C13 . C14 . H141 . 119.4(3) no
N2 . C15 . C16 . 113.62(17) yes
N2 . C15 . C17 . 105.93(17) yes
C16 . C15 . C17 . 107.27(18) yes
N2 . C15 . C18 . 110.96(17) yes
C16 . C15 . C18 . 109.36(19) yes
C17 . C15 . C18 . 109.53(18) yes
C15 . C16 . H161 . 109.5(2) no
C15 . C16 . H162 . 109.5(2) no
H161 . C16 . H162 . 109.5(2) no
C15 . C16 . H163 . 109.5(2) no
H161 . C16 . H163 . 109.5(2) no
H162 . C16 . H163 . 109.5(2) no
C15 . C17 . H171 . 109.5(2) no
C15 . C17 . H172 . 109.5(2) no
H171 . C17 . H172 . 109.5(2) no
C15 . C17 . H173 . 109.47(19) no
H171 . C17 . H173 . 109.5(2) no
H172 . C17 . H173 . 109.5(2) no
C15 . C18 . H181 . 109.47(19) no
C15 . C18 . H182 . 109.47(18) no
H181 . C18 . H182 . 109.5(2) no
C15 . C18 . H183 . 109.47(19) no
H181 . C18 . H183 . 109.5(2) no
H182 . C18 . H183 . 109.5(2) no
N4 . C19 . C20 . 105.11(19) yes
N4 . C19 . C21 . 110.75(18) yes
C20 . C19 . C21 . 110.1(2) yes
N4 . C19 . C22 . 110.03(19) yes
C20 . C19 . C22 . 109.7(2) yes
C21 . C19 . C22 . 111.0(2) yes
C19 . C20 . H201 . 109.5(3) no
C19 . C20 . H202 . 109.5(2) no
H201 . C20 . H202 . 109.5(3) no
C19 . C20 . H203 . 109.5(3) no
H201 . C20 . H203 . 109.5(3) no
H202 . C20 . H203 . 109.5(3) no
C19 . C21 . H211 . 109.5(2) no
C19 . C21 . H212 . 109.5(2) no
H211 . C21 . H212 . 109.5(2) no
C19 . C21 . H213 . 109.5(2) no
H211 . C21 . H213 . 109.5(3) no
H212 . C21 . H213 . 109.5(2) no
C19 . C22 . H221 . 109.5(2) no
C19 . C22 . H222 . 109.5(2) no
H221 . C22 . H222 . 109.5(3) no
C19 . C22 . H223 . 109.5(2) no
H221 . C22 . H223 . 109.5(2) no
H222 . C22 . H223 . 109.5(3) no
Si1 . C23 . H231 . 109.5(3) no
Si1 . C23 . H232 . 109.5(2) no
H231 . C23 . H232 . 109.5(3) no
Si1 . C23 . H233 . 109.5(2) no
H231 . C23 . H233 . 109.5(3) no
H232 . C23 . H233 . 109.5(4) no
Si1 . C24 . H241 . 109.47(19) no
Si1 . C24 . H242 . 109.47(19) no
H241 . C24 . H242 . 109.5(3) no
Si1 . C24 . H243 . 109.5(2) no
H241 . C24 . H243 . 109.5(2) no
H242 . C24 . H243 . 109.5(2) no
Si1 . C25 . H251 . 109.5(2) no
Si1 . C25 . H252 . 109.5(2) no
H251 . C25 . H252 . 109.5(3) no
Si1 . C25 . H253 . 109.5(2) no
H251 . C25 . H253 . 109.5(3) no
H252 . C25 . H253 . 109.5(3) no
Si2 . C26 . H261 . 109.5(3) no
Si2 . C26 . H262 . 109.5(2) no
H261 . C26 . H262 . 109.5(3) no
Si2 . C26 . H263 . 109.5(2) no
H261 . C26 . H263 . 109.5(3) no
H262 . C26 . H263 . 109.5(4) no
Si2 . C27 . H271 . 109.5(2) no
Si2 . C27 . H272 . 109.5(2) no
H271 . C27 . H272 . 109.5(2) no
Si2 . C27 . H273 . 109.5(2) no
H271 . C27 . H273 . 109.5(3) no
H272 . C27 . H273 . 109.5(3) no
Si2 . C28 . H281 . 109.5(2) no
Si2 . C28 . H282 . 109.5(3) no
H281 . C28 . H282 . 109.5(3) no
Si2 . C28 . H283 . 109.5(2) no
H281 . C28 . H283 . 109.5(3) no
H282 . C28 . H283 . 109.5(3) no
Si3 . C29 . H291 . 109.5(2) no
Si3 . C29 . H292 . 109.47(19) no
H291 . C29 . H292 . 109.5(2) no
Si3 . C29 . H293 . 109.47(18) no
H291 . C29 . H293 . 109.5(3) no
H292 . C29 . H293 . 109.5(3) no
Si3 . C30 . H301 . 109.5(2) no
Si3 . C30 . H302 . 109.5(2) no
H301 . C30 . H302 . 109.5(2) no
Si3 . C30 . H303 . 109.47(19) no
H301 . C30 . H303 . 109.5(3) no
H302 . C30 . H303 . 109.5(3) no
Si3 . C31 . H311 . 109.5(2) no
Si3 . C31 . H312 . 109.5(2) no
H311 . C31 . H312 . 109.5(3) no
Si3 . C31 . H313 . 109.5(2) no
H311 . C31 . H313 . 109.5(3) no
H312 . C31 . H313 . 109.5(3) no
Si4 . C32 . H321 . 109.5(2) no
Si4 . C32 . H322 . 109.47(19) no
H321 . C32 . H322 . 109.5(3) no
Si4 . C32 . H323 . 109.47(19) no
H321 . C32 . H323 . 109.5(2) no
H322 . C32 . H323 . 109.5(3) no
Si4 . C33 . H331 . 109.47(17) no
Si4 . C33 . H332 . 109.47(19) no
H331 . C33 . H332 . 109.5(2) no
Si4 . C33 . H333 . 109.47(17) no
H331 . C33 . H333 . 109.5(2) no
H332 . C33 . H333 . 109.5(2) no
Si4 . C34 . H341 . 109.5(2) no
Si4 . C34 . H342 . 109.5(2) no
H341 . C34 . H342 . 109.5(2) no
Si4 . C34 . H343 . 109.47(18) no
H341 . C34 . H343 . 109.5(3) no
H342 . C34 . H343 . 109.5(3) no

loop_
_geom_bond_atom_site_label_1
_geom_bond_site_symmetry_1
_geom_bond_atom_site_label_2
_geom_bond_site_symmetry_2
_geom_bond_distance
_geom_bond_publ_flag
Zr1 . Cl1 . 2.4366(5) yes
Zr1 . N1 . 2.2351(16) yes
Zr1 . N2 . 2.2907(17) yes
Zr1 . N5 . 2.0459(18) yes
Zr1 . N6 . 2.0760(17) yes
Si1 . N5 . 1.767(2) yes
Si1 . C23 . 1.870(3) yes
Si1 . C24 . 1.857(3) yes
Si1 . C25 . 1.881(3) yes
Si2 . N5 . 1.7746(19) yes
Si2 . C26 . 1.881(3) yes
Si2 . C27 . 1.870(3) yes
Si2 . C28 . 1.869(3) yes
Si3 . N6 . 1.7540(19) yes
Si3 . C29 . 1.876(3) yes
Si3 . C30 . 1.868(3) yes
Si3 . C31 . 1.861(3) yes
Si4 . N6 . 1.7597(19) yes
Si4 . C32 . 1.866(3) yes
Si4 . C33 . 1.876(2) yes
Si4 . C34 . 1.870(3) yes
N1 . C1 . 1.353(3) yes
N1 . C3 . 1.414(2) yes
N2 . C1 . 1.318(3) yes
N2 . C15 . 1.499(2) yes
N3 . C2 . 1.271(3) yes
N3 . C9 . 1.410(3) yes
N4 . C2 . 1.357(3) yes
N4 . C19 . 1.481(3) yes
N4 . H4 . 0.87(3) no
C1 . C2 . 1.538(3) yes
C3 . C4 . 1.392(3) yes
C3 . C8 . 1.386(3) yes
C4 . C5 . 1.388(3) yes
C4 . H41 . 1.000(2) no
C5 . C6 . 1.387(4) yes
C5 . H51 . 1.000(2) no
C6 . C7 . 1.377(4) yes
C6 . H61 . 1.000(2) no
C7 . C8 . 1.400(3) yes
C7 . H71 . 1.000(2) no
C8 . H81 . 1.000(2) no
C9 . C10 . 1.390(4) yes
C9 . C14 . 1.389(4) yes
C10 . C11 . 1.407(5) yes
C10 . H101 . 1.000(4) no
C11 . C12 . 1.382(6) yes
C11 . H111 . 1.000(4) no
C12 . C13 . 1.354(6) yes
C12 . H121 . 1.000(3) no
C13 . C14 . 1.389(4) yes
C13 . H131 . 1.000(4) no
C14 . H141 . 1.000(3) no
C15 . C16 . 1.532(3) yes
C15 . C17 . 1.530(3) yes
C15 . C18 . 1.527(3) yes
C16 . H161 . 1.000(2) no
C16 . H162 . 1.000(2) no
C16 . H163 . 1.000(3) no
C17 . H171 . 1.000(2) no
C17 . H172 . 1.000(2) no
C17 . H173 . 1.000(2) no
C18 . H181 . 1.000(2) no
C18 . H182 . 1.000(2) no
C18 . H183 . 1.000(2) no
C19 . C20 . 1.524(4) yes
C19 . C21 . 1.521(3) yes
C19 . C22 . 1.526(4) yes
C20 . H201 . 1.000(3) no
C20 . H202 . 1.000(3) no
C20 . H203 . 1.000(3) no
C21 . H211 . 1.000(2) no
C21 . H212 . 1.000(3) no
C21 . H213 . 1.000(3) no
C22 . H221 . 1.000(2) no
C22 . H222 . 1.000(3) no
C22 . H223 . 1.000(3) no
C23 . H231 . 1.000(4) no
C23 . H232 . 1.000(3) no
C23 . H233 . 1.000(4) no
C24 . H241 . 1.000(2) no
C24 . H242 . 1.000(3) no
C24 . H243 . 1.000(3) no
C25 . H251 . 1.000(3) no
C25 . H252 . 1.000(3) no
C25 . H253 . 1.000(3) no
C26 . H261 . 1.000(3) no
C26 . H262 . 1.000(3) no
C26 . H263 . 1.000(3) no
C27 . H271 . 1.000(3) no
C27 . H272 . 1.000(3) no
C27 . H273 . 1.000(3) no
C28 . H281 . 1.000(3) no
C28 . H282 . 1.000(4) no
C28 . H283 . 1.000(4) no
C29 . H291 . 1.000(3) no
C29 . H292 . 1.000(3) no
C29 . H293 . 1.000(3) no
C30 . H301 . 1.000(3) no
C30 . H302 . 1.000(3) no
C30 . H303 . 1.000(3) no
C31 . H311 . 1.000(3) no
C31 . H312 . 1.000(3) no
C31 . H313 . 1.000(3) no
C32 . H321 . 1.000(3) no
C32 . H322 . 1.000(3) no
C32 . H323 . 1.000(3) no
C33 . H331 . 1.000(2) no
C33 . H332 . 1.000(2) no
C33 . H333 . 1.000(3) no
C34 . H341 . 1.000(3) no
C34 . H342 . 1.000(3) no
C34 . H343 . 1.000(3) no
